data_9000454
loop_
_publ_author_name
'Mumme, W. G.'

_publ_section_title
;
 Junoite, Cu2Pb3Bi8(S,Se)16, a new sulfosalt from Tennant Creek, Australia:
 Its crystal structure and relationship with other bismuth sulfosalts
;
_journal_name_full 'American Mineralogist'
_journal_page_first 548
_journal_page_last 558
_journal_volume 60
_journal_year 1975
_chemical_formula_sum 'Bi8 Cu2 Pb3 S13.2 Se2.8'
_chemical_name_mineral Junoite
_space_group_IT_number 12
_symmetry_space_group_name_Hall '-C 2y'
_symmetry_space_group_name_H-M 'C 1 2/m 1'
_cell_angle_alpha 90
_cell_angle_beta 127.20
_cell_angle_gamma 90
_cell_length_a 26.66
_cell_length_b 4.06
_cell_length_c 17.03
_cell_formula_units_Z 2
_cell_volume 1468.260
_database_code_amcsd 0000465
_exptl_crystal_density_diffrn 6.933
_cod_original_formula_sum 'Bi8 Pb3 Cu2 S13.2 Se2.8'
_cod_database_code 9000454

loop_
_space_group_symop_operation_xyz
x,y,z
1/2+x,1/2+y,z
x,-y,z
1/2+x,1/2-y,z
-x,y,-z
1/2-x,1/2+y,-z
-x,-y,-z
1/2-x,1/2-y,-z

loop_
_atom_site_label
_atom_site_fract_x
_atom_site_fract_y
_atom_site_fract_z
_atom_site_occupancy
_atom_site_U_iso_or_equiv
Bi1 0.14860 0.50000 0.23260 1.00000 0.05155
Bi2 0.31020 0.00000 0.47990 1.00000 0.04597
Pb1 0.02050 0.00000 0.27720 1.00000 0.06497
Bi3 0.35600 0.00000 0.26820 1.00000 0.05383
Bi4 0.32440 0.50000 0.02490 1.00000 0.05205
Pb2 0.00000 0.00000 0.00000 1.00000 0.05028
Cu 0.05290 0.00000 0.48690 1.00000 0.09056
S1 0.13230 0.00000 0.10440 1.00000 0.04306
S2 0.15570 0.00000 0.36530 1.00000 0.03926
S3 0.28700 0.50000 0.34510 0.25000 0.03800
Se3 0.28700 0.50000 0.34510 0.75000 0.03800
S4 0.07590 0.50000 0.45160 1.00000 0.04306
S5 0.40360 0.00000 0.16590 1.00000 0.04179
S6 0.26390 0.50000 0.11060 1.00000 0.03926
S7 0.43410 0.50000 0.36440 1.00000 0.04686
S8 0.01390 0.50000 0.13150 0.35000 0.04813
Se8 0.01390 0.50000 0.13150 0.65000 0.04813

loop_
_cod_related_entry_id
_cod_related_entry_database
_cod_related_entry_code
1 AMCSD 0000465
